data_4326624
loop_
_publ_author_name
'Mariadel D\'eniz'
'Jorge Pas\'an'
'Jes\'us Ferrando-Soria'
'Oscar Fabelo'
'Laura Ca\~nadillas-Delgado'
'Consuelo Yuste'
'Miguel Julve'
'Joan Cano'
'Catalina Ruiz-P\'erez'

_publ_contact_author_address
;
 Laboratorio de Rayos X y Materiales Moleculares
 Dpto. F\'isica Fundamental II. Facultad de F\'isica
 Universidad de La Laguna
 E-38204. La Laguna. Tenerife
 Spain
;
_publ_contact_author_email caruiz@ull.es
_publ_contact_author_name 'Professor Catalina Ruiz-P\'erez'
_publ_section_title
;
 Synthesis, Structural Analysis, and Magnetic Properties of
 Ethylmalonate-Manganese(II) Complexes
;
_journal_name_full 'Inorganic Chemistry'
_journal_page_first 10765
_journal_page_last 10776
_journal_paper_doi 10.1021/ic201314k
_journal_volume 50
_journal_year 2011
_chemical_formula_sum 'C11 H14 Mn N O5'
_chemical_formula_weight 295.17
_chemical_name_systematic
;
 ?
;
_space_group_IT_number 14
_symmetry_cell_setting monoclinic
_symmetry_space_group_name_Hall '-P 2yn'
_symmetry_space_group_name_H-M 'P 1 21/n 1'
_atom_sites_solution_hydrogens geom
_atom_sites_solution_primary direct
_atom_sites_solution_secondary difmap
_audit_creation_method SHELXL-97
_cell_angle_alpha 90.00
_cell_angle_beta 90.08(3)
_cell_angle_gamma 90.00
_cell_formula_units_Z 4
_cell_length_a 7.2800(15)
_cell_length_b 23.943(5)
_cell_length_c 7.6140(15)
_cell_measurement_temperature 100(2)
_cell_volume 1327.2(5)
_computing_cell_refinement 'HKL2000 (Otwinowski & Minor, 1997)'
_computing_data_collection 'MxCube (ESRF, 2006)'
_computing_data_reduction 'HKL2000 (Otwinowski & Minor, 1997)'
_computing_structure_refinement 'SHELXL-97 (Sheldrick, 1997)'
_computing_structure_solution 'SHELXS-97 (Sheldrick, 1997)'
_diffrn_ambient_temperature 100(2)
_diffrn_detector 'CCD plate'
_diffrn_detector_area_resol_mean 9.6
_diffrn_measured_fraction_theta_full 0.94
_diffrn_measured_fraction_theta_max 0.94
_diffrn_measurement_device_type 'Single-axis HUBER diffractometer'
_diffrn_measurement_method 'CCD rotation images, thick slices'
_diffrn_radiation_detector 'ADSC Q210r CCD (binned mode)'
_diffrn_radiation_monochromator 'Si 111'
_diffrn_radiation_wavelength 0.72950
_diffrn_reflns_av_R_equivalents 0.0374
_diffrn_reflns_av_sigmaI/netI 0.0347
_diffrn_reflns_limit_h_max 9
_diffrn_reflns_limit_h_min -10
_diffrn_reflns_limit_k_max 32
_diffrn_reflns_limit_k_min -32
_diffrn_reflns_limit_l_max 9
_diffrn_reflns_limit_l_min -10
_diffrn_reflns_number 23207
_diffrn_reflns_theta_full 30.06
_diffrn_reflns_theta_max 30.06
_diffrn_reflns_theta_min 3.89
_diffrn_source synchrotron
_diffrn_source_type 'ESRF-CRG BM16'
_exptl_absorpt_coefficient_mu 1.073
_exptl_absorpt_correction_type none
_exptl_crystal_colour Colourless
_exptl_crystal_density_diffrn 1.477
_exptl_crystal_description Prism
_exptl_crystal_F_000 608
_exptl_crystal_size_max 0.12
_exptl_crystal_size_mid 0.10
_exptl_crystal_size_min 0.04
_refine_diff_density_max 3.175
_refine_diff_density_min -1.387
_refine_diff_density_rms 0.176
_refine_ls_extinction_method none
_refine_ls_goodness_of_fit_ref 1.263
_refine_ls_hydrogen_treatment mixed
_refine_ls_matrix_type full
_refine_ls_number_parameters 171
_refine_ls_number_reflns 3387
_refine_ls_number_restraints 4
_refine_ls_restrained_S_all 1.262
_refine_ls_R_factor_all 0.0882
_refine_ls_R_factor_gt 0.0870
_refine_ls_shift/su_max 0.000
_refine_ls_shift/su_mean 0.000
_refine_ls_structure_factor_coef Fsqd
_refine_ls_weighting_details 'calc w=1/[\s^2^(Fo^2^)+(0.0000P)^2^+15.4829P] where P=(Fo^2^+2Fc^2^)/3'
_refine_ls_weighting_scheme calc
_refine_ls_wR_factor_gt 0.2231
_refine_ls_wR_factor_ref 0.2258
_reflns_number_gt 3363
_reflns_number_total 3387
_reflns_threshold_expression >2sigma(I)
_cod_data_source_file ic201314k_si_001.cif
_cod_data_source_block Compound_1
_cod_database_code 4326624

loop_
_symmetry_equiv_pos_as_xyz
'x, y, z'
'-x+1/2, y+1/2, -z+1/2'
'-x, -y, -z'
'x-1/2, -y-1/2, z-1/2'

loop_
_atom_site_label
_atom_site_type_symbol
_atom_site_fract_x
_atom_site_fract_y
_atom_site_fract_z
_atom_site_U_iso_or_equiv
_atom_site_adp_type
_atom_site_occupancy
_atom_site_symmetry_multiplicity
_atom_site_calc_flag
_atom_site_refinement_flags
Mn1 Mn 0.34891(9) 0.27853(3) 0.44532(9) 0.0058(2) Uani 1 1 d D
O4 O 0.5484(5) 0.23289(14) 0.5992(5) 0.0108(6) Uani 1 1 d .
O2 O 0.1537(4) 0.23606(14) 0.6103(4) 0.0089(6) Uani 1 1 d .
C2 C 0.3473(6) 0.15628(18) 0.6658(6) 0.0083(8) Uani 1 1 d .
H2 H 0.3462 0.1471 0.5378 0.010 Uiso 1 1 calc R
C3 C 0.5207(6) 0.19157(18) 0.6989(6) 0.0083(8) Uani 1 1 d .
C1 C 0.1761(6) 0.19236(18) 0.7009(6) 0.0077(8) Uani 1 1 d .
O1W O 0.3466(5) 0.21339(14) 0.2374(5) 0.0108(7) Uani 1 1 d D
O3 O 0.6249(5) 0.17745(14) 0.8215(5) 0.0111(7) Uani 1 1 d .
O1 O 0.0690(5) 0.17662(14) 0.8173(5) 0.0106(6) Uani 1 1 d .
N1 N 0.3572(6) 0.34847(16) 0.6446(5) 0.0113(8) Uani 1 1 d .
C6 C 0.3634(7) 0.3397(2) 0.8168(6) 0.0131(9) Uani 1 1 d .
H6 H 0.3563 0.3022 0.8573 0.016 Uiso 1 1 calc R
C7 C 0.3796(7) 0.3817(2) 0.9415(6) 0.0129(9) Uani 1 1 d .
H7 H 0.3845 0.3732 1.0633 0.015 Uiso 1 1 calc R
C4 C 0.3437(7) 0.1012(2) 0.7636(8) 0.0165(10) Uani 1 1 d .
H4A H 0.2219 0.0836 0.7470 0.020 Uiso 1 1 calc R
H4B H 0.3598 0.1085 0.8907 0.020 Uiso 1 1 calc R
C8 C 0.3884(7) 0.4368(2) 0.8831(7) 0.0132(9) Uani 1 1 d .
C11 C 0.4099(7) 0.4842(2) 1.0124(7) 0.0154(10) Uani 1 1 d .
H11A H 0.4050 0.4691 1.1333 0.019 Uiso 1 1 calc R
H11B H 0.3060 0.5105 0.9981 0.019 Uiso 1 1 calc R
C10 C 0.3621(8) 0.4018(2) 0.5892(7) 0.0175(10) Uani 1 1 d .
H10 H 0.3544 0.4091 0.4668 0.021 Uiso 1 1 calc R
C9 C 0.3778(8) 0.4466(2) 0.7040(7) 0.0178(10) Uani 1 1 d .
H9 H 0.3813 0.4837 0.6601 0.021 Uiso 1 1 calc R
C5 C 0.4916(8) 0.0606(2) 0.7034(10) 0.0266(13) Uani 1 1 d .
H5A H 0.4823 0.0259 0.7712 0.040 Uiso 1 1 calc R
H5B H 0.6129 0.0773 0.7220 0.040 Uiso 1 1 calc R
H5C H 0.4749 0.0524 0.5783 0.040 Uiso 1 1 calc R
H1WA H 0.259(16) 0.224(6) 0.160(16) 0.11(6) Uiso 1 1 d D
H1WB H 0.452(11) 0.216(5) 0.177(15) 0.24(14) Uiso 1 1 d D

loop_
_atom_site_aniso_label
_atom_site_aniso_U_11
_atom_site_aniso_U_22
_atom_site_aniso_U_33
_atom_site_aniso_U_23
_atom_site_aniso_U_13
_atom_site_aniso_U_12
Mn1 0.0044(3) 0.0076(3) 0.0053(4) -0.0003(2) 0.0004(2) -0.0005(2)
O4 0.0060(14) 0.0117(15) 0.0146(17) 0.0043(12) -0.0015(12) -0.0015(11)
O2 0.0054(14) 0.0104(14) 0.0108(15) 0.0040(11) 0.0033(11) 0.0008(11)
C2 0.0040(18) 0.0089(18) 0.012(2) -0.0022(14) 0.0022(15) -0.0015(14)
C3 0.0070(18) 0.0080(18) 0.010(2) -0.0007(14) 0.0021(15) 0.0012(14)
C1 0.0080(18) 0.0077(18) 0.0074(19) -0.0033(14) -0.0012(14) -0.0002(14)
O1W 0.0091(15) 0.0132(15) 0.0101(16) -0.0013(12) -0.0018(12) 0.0018(12)
O3 0.0100(15) 0.0104(15) 0.0128(16) 0.0025(12) -0.0030(12) -0.0020(12)
O1 0.0079(14) 0.0117(15) 0.0122(16) 0.0031(12) 0.0054(12) 0.0010(12)
N1 0.0148(19) 0.0087(17) 0.0105(19) 0.0004(13) 0.0013(14) -0.0006(14)
C6 0.019(2) 0.009(2) 0.010(2) -0.0010(15) 0.0010(17) -0.0007(16)
C7 0.016(2) 0.013(2) 0.009(2) -0.0009(16) 0.0010(17) -0.0005(17)
C4 0.010(2) 0.012(2) 0.028(3) 0.0020(18) 0.0023(19) -0.0006(16)
C8 0.015(2) 0.013(2) 0.012(2) -0.0030(16) 0.0012(17) -0.0008(17)
C11 0.017(2) 0.015(2) 0.015(2) -0.0038(17) 0.0008(18) -0.0026(18)
C10 0.034(3) 0.011(2) 0.008(2) 0.0008(16) -0.0035(19) -0.0022(19)
C9 0.035(3) 0.009(2) 0.010(2) -0.0003(16) -0.002(2) -0.0041(19)
C5 0.018(3) 0.013(2) 0.049(4) -0.005(2) 0.004(2) 0.0014(19)

loop_
_atom_type_symbol
_atom_type_description
_atom_type_scat_dispersion_real
_atom_type_scat_dispersion_imag
_atom_type_scat_source
C C 0.0033 0.0016 'International Tables Vol C Tables 4.2.6.8 and 6.1.1.4'
H H 0.0000 0.0000 'International Tables Vol C Tables 4.2.6.8 and 6.1.1.4'
Mn Mn 0.3368 0.7283 'International Tables Vol C Tables 4.2.6.8 and 6.1.1.4'
N N 0.0061 0.0033 'International Tables Vol C Tables 4.2.6.8 and 6.1.1.4'
O O 0.0106 0.0060 'International Tables Vol C Tables 4.2.6.8 and 6.1.1.4'

loop_
_geom_angle_atom_site_label_1
_geom_angle_atom_site_label_2
_geom_angle_atom_site_label_3
_geom_angle
_geom_angle_site_symmetry_1
_geom_angle_site_symmetry_3
O2 Mn1 O3 89.23(13) . 4_565
O2 Mn1 O4 83.60(13) . .
O3 Mn1 O4 172.22(14) 4_565 .
O2 Mn1 O1 170.99(14) . 4_665
O3 Mn1 O1 96.93(14) 4_565 4_665
O4 Mn1 O1 89.86(13) . 4_665
O2 Mn1 O1W 94.56(13) . .
O3 Mn1 O1W 91.52(13) 4_565 .
O4 Mn1 O1W 92.05(13) . .
O1 Mn1 O1W 91.85(13) 4_665 .
O2 Mn1 N1 88.58(14) . .
O3 Mn1 N1 87.19(14) 4_565 .
O4 Mn1 N1 89.62(15) . .
O1 Mn1 N1 85.17(14) 4_665 .
O1W Mn1 N1 176.59(14) . .
C3 O4 Mn1 127.9(3) . .
C1 O2 Mn1 128.7(3) . .
C4 C2 C3 114.4(4) . .
C4 C2 C1 112.9(4) . .
C3 C2 C1 109.1(3) . .
O3 C3 O4 124.3(4) . .
O3 C3 C2 118.1(4) . .
O4 C3 C2 117.6(4) . .
O1 C1 O2 124.1(4) . .
O1 C1 C2 117.6(4) . .
O2 C1 C2 118.3(4) . .
C3 O3 Mn1 130.7(3) . 4_666
C1 O1 Mn1 129.7(3) . 4_566
C6 N1 C10 117.3(4) . .
C6 N1 Mn1 123.1(3) . .
C10 N1 Mn1 119.6(3) . .
N1 C6 C7 124.2(4) . .
C6 C7 C8 118.2(4) . .
C2 C4 C5 113.3(4) . .
C9 C8 C7 118.2(4) . .
C9 C8 C11 121.3(4) . .
C7 C8 C11 120.5(4) . .
C8 C11 C11 112.3(5) . 3_667
N1 C10 C9 122.5(5) . .
C8 C9 C10 119.6(5) . .

loop_
_geom_bond_atom_site_label_1
_geom_bond_atom_site_label_2
_geom_bond_distance
_geom_bond_site_symmetry_2
Mn1 O2 2.153(3) .
Mn1 O3 2.157(3) 4_565
Mn1 O4 2.162(3) .
Mn1 O1 2.162(3) 4_665
Mn1 O1W 2.223(3) .
Mn1 N1 2.261(4) .
O4 C3 1.263(5) .
O2 C1 1.264(5) .
C2 C4 1.515(7) .
C2 C3 1.539(6) .
C2 C1 1.540(6) .
C3 O3 1.249(6) .
C1 O1 1.240(5) .
O3 Mn1 2.157(3) 4_666
O1 Mn1 2.162(3) 4_566
N1 C6 1.328(6) .
N1 C10 1.346(6) .
C6 C7 1.389(7) .
C7 C8 1.393(7) .
C4 C5 1.521(7) .
C8 C9 1.386(7) .
C8 C11 1.510(7) .
C11 C11 1.527(10) 3_667
C10 C9 1.388(7) .

loop_
_geom_hbond_atom_site_label_D
_geom_hbond_atom_site_label_H
_geom_hbond_atom_site_label_A
_geom_hbond_distance_DH
_geom_hbond_distance_HA
_geom_hbond_distance_DA
_geom_hbond_angle_DHA
_geom_hbond_site_symmetry_A
O1W H1WA O4 0.90(2) 1.91(8) 2.733(5) 151(14) 4_565
O1W H1WB O2 0.90(2) 1.93(5) 2.721(5) 145(7) 4_665
